data_7005422
loop_
_publ_author_name
'Aldous, David W.'
'Stephens, Nicholas F.'
'Lightfoot, Philip'

_publ_section_title
;
 Hydrothermal chemistry of oligomeric vanadium oxyfluorides.
;
_journal_issue 22
_journal_name_full 'Dalton transactions (Cambridge, England : 2003)'
_journal_page_first 2271
_journal_page_last 2282
_journal_paper_doi 10.1039/b702146a
_journal_year 2007
_chemical_formula_moiety 'C4 H16 N3, F5 O V, H2 O'
_chemical_formula_sum 'C4 H18 F5 N3 O2 V'
_chemical_formula_weight 286.15
_chemical_name_systematic
;
?
;
_space_group_IT_number 14
_symmetry_cell_setting monoclinic
_symmetry_space_group_name_Hall '-P 2ybc'
_symmetry_space_group_name_H-M 'P 1 21/c 1'
_atom_sites_solution_hydrogens geom
_atom_sites_solution_primary direct
_atom_sites_solution_secondary difmap
_audit_creation_method SHELXL-97
_cell_angle_alpha 90.00
_cell_angle_beta 100.011(3)
_cell_angle_gamma 90.00
_cell_formula_units_Z 4
_cell_length_a 8.6994(10)
_cell_length_b 12.5576(13)
_cell_length_c 9.8201(11)
_cell_measurement_reflns_used 3381
_cell_measurement_temperature 93(2)
_cell_measurement_theta_max 28.4842
_cell_measurement_theta_min 2.3772
_cell_volume 1056.4(2)
_computing_cell_refinement 'CrystalClear (Rigaku Corp., 2004'
_computing_data_collection 'CrystalClear (Rigaku Corp., 2004'
_computing_data_reduction 'CrystalClear (Rigaku Corp., 2004'
_computing_molecular_graphics 'Bruker SHELXTL'
_computing_publication_material 'Bruker SHELXTL'
_computing_structure_refinement 'SHELXL-97 (Sheldrick, 1997)'
_computing_structure_solution 'SHELXS-97 (Shledrick 1990)'
_diffrn_ambient_temperature 93(2)
_diffrn_measured_fraction_theta_full 0.998
_diffrn_measured_fraction_theta_max 0.998
_diffrn_measurement_device_type 'CCD area detector'
_diffrn_measurement_method dtprofit.ref
_diffrn_radiation_monochromator 'confocal optics'
_diffrn_radiation_source 'Rotating ANODE'
_diffrn_radiation_type 'Mo K\a'
_diffrn_radiation_wavelength 0.71073
_diffrn_reflns_av_R_equivalents 0.0256
_diffrn_reflns_av_sigmaI/netI 0.0385
_diffrn_reflns_limit_h_max 9
_diffrn_reflns_limit_h_min -10
_diffrn_reflns_limit_k_max 15
_diffrn_reflns_limit_k_min -12
_diffrn_reflns_limit_l_max 11
_diffrn_reflns_limit_l_min -11
_diffrn_reflns_number 6760
_diffrn_reflns_theta_full 25.99
_diffrn_reflns_theta_max 24.99
_diffrn_reflns_theta_min 2.35
_exptl_absorpt_coefficient_mu 0.999
_exptl_absorpt_correction_T_max 0.9600
_exptl_absorpt_correction_T_min 0.8688
_exptl_absorpt_correction_type multi-scan
_exptl_crystal_colour green
_exptl_crystal_density_diffrn 1.799
_exptl_crystal_density_method 'not measured'
_exptl_crystal_description prism
_exptl_crystal_F_000 588
_exptl_crystal_size_max 0.0400
_exptl_crystal_size_mid 0.0400
_exptl_crystal_size_min 0.0400
_refine_diff_density_max 0.399
_refine_diff_density_min -0.355
_refine_diff_density_rms 0.084
_refine_ls_extinction_method none
_refine_ls_goodness_of_fit_ref 1.291
_refine_ls_hydrogen_treatment mixed
_refine_ls_matrix_type full
_refine_ls_number_parameters 142
_refine_ls_number_reflns 1851
_refine_ls_number_restraints 0
_refine_ls_restrained_S_all 1.291
_refine_ls_R_factor_all 0.0418
_refine_ls_R_factor_gt 0.0338
_refine_ls_shift/su_max 0.001
_refine_ls_shift/su_mean 0.000
_refine_ls_structure_factor_coef Fsqd
_refine_ls_weighting_details 'calc w=1/[\s^2^(Fo^2^)+(0.0368P)^2^+0.1999P] where P=(Fo^2^+2Fc^2^)/3'
_refine_ls_weighting_scheme calc
_refine_ls_wR_factor_gt 0.0741
_refine_ls_wR_factor_ref 0.0884
_reflns_number_gt 1656
_reflns_number_total 1851
_reflns_threshold_expression >2sigma(I)
_cod_data_source_file b702146a.txt
_cod_data_source_block I
_cod_depositor_comments
;
The following automatic conversions were performed:
'_symmetry_cell_setting' value 'Monoclinic' changed to 'monoclinic'
according to '/home/saulius/struct/CIF-dictionaries/cif_core.dic'
dictionary named 'cif_core.dic' version 2.4.1 from 2010-06-29.

Automatic conversion script
Id: cif_fix_enum 1527 2010-12-29 10:47:43Z saulius 
;
_cod_original_sg_symbol_Hall '-P 2ybc '
_cod_original_sg_symbol_H-M 'P 21/c'
_cod_database_code 7005422

loop_
_symmetry_equiv_pos_as_xyz
'x, y, z'
'-x, y+1/2, -z+1/2'
'-x, -y, -z'
'x, -y-1/2, z-1/2'

loop_
_atom_site_label
_atom_site_type_symbol
_atom_site_fract_x
_atom_site_fract_y
_atom_site_fract_z
_atom_site_U_iso_or_equiv
_atom_site_adp_type
_atom_site_occupancy
_atom_site_symmetry_multiplicity
_atom_site_calc_flag
_atom_site_refinement_flags
_atom_site_disorder_assembly
_atom_site_disorder_group
V1 V 0.28950(5) 0.91765(3) 0.23869(4) 0.00990(16) Uani 1 1 d . . .
F1 F 0.45223(18) 0.81306(11) 0.29465(15) 0.0200(4) Uani 1 1 d . . .
F2 F 0.14222(17) 0.80183(11) 0.18911(15) 0.0174(4) Uani 1 1 d . . .
F3 F 0.45513(16) 1.02088(11) 0.23686(15) 0.0164(4) Uani 1 1 d . . .
F4 F 0.14705(16) 1.01360(11) 0.12729(15) 0.0165(4) Uani 1 1 d . . .
F5 F 0.35226(16) 0.88488(11) 0.04343(13) 0.0121(3) Uani 1 1 d . . .
O1 O 0.2500(2) 0.94338(14) 0.39028(18) 0.0172(4) Uani 1 1 d . . .
N1 N 0.1150(2) 0.88734(15) -0.1703(2) 0.0117(5) Uani 1 1 d . . .
H1A H 0.1086 0.8226 -0.2077 0.018 Uiso 1 1 calc R . .
H1B H 0.0205 0.9084 -0.1585 0.018 Uiso 1 1 calc R . .
H1C H 0.1785 0.8857 -0.0889 0.018 Uiso 1 1 calc R . .
N2 N 0.3235(2) 1.08610(15) -0.0849(2) 0.0097(5) Uani 1 1 d . . .
H2A H 0.4155 1.0868 -0.1150 0.012 Uiso 1 1 calc R . .
H2B H 0.3230 1.0292 -0.0294 0.012 Uiso 1 1 calc R . .
N3 N 0.4858(2) 1.31797(15) -0.0855(2) 0.0119(5) Uani 1 1 d . . .
H3A H 0.4871 1.3781 -0.1333 0.018 Uiso 1 1 calc R . .
H3B H 0.5313 1.2664 -0.1262 0.018 Uiso 1 1 calc R . .
H3C H 0.5373 1.3275 0.0002 0.018 Uiso 1 1 calc R . .
C1 C 0.1775(3) 0.9634(2) -0.2641(3) 0.0175(6) Uani 1 1 d . . .
H1D H 0.1081 0.9646 -0.3528 0.021 Uiso 1 1 calc R . .
H1E H 0.2787 0.9385 -0.2794 0.021 Uiso 1 1 calc R . .
C2 C 0.1942(3) 1.07503(19) -0.2065(3) 0.0152(6) Uani 1 1 d . . .
H2C H 0.2134 1.1233 -0.2788 0.018 Uiso 1 1 calc R . .
H2D H 0.0967 1.0960 -0.1790 0.018 Uiso 1 1 calc R . .
C3 C 0.3095(3) 1.18558(19) -0.0031(3) 0.0143(6) Uani 1 1 d . . .
H3D H 0.3908 1.1850 0.0782 0.017 Uiso 1 1 calc R . .
H3E H 0.2098 1.1844 0.0284 0.017 Uiso 1 1 calc R . .
C4 C 0.3214(3) 1.28769(19) -0.0808(3) 0.0135(6) Uani 1 1 d . . .
H4A H 0.2649 1.2799 -0.1745 0.016 Uiso 1 1 calc R . .
H4B H 0.2722 1.3445 -0.0369 0.016 Uiso 1 1 calc R . .
O2 O 0.0058(2) 0.69333(16) -0.0345(2) 0.0204(5) Uani 1 1 d . . .
H1 H 0.059(3) 0.723(2) 0.037(3) 0.024 Uiso 1 1 d . . .
H2 H 0.066(4) 0.662(3) -0.058(3) 0.024 Uiso 1 1 d . . .

loop_
_atom_site_aniso_label
_atom_site_aniso_U_11
_atom_site_aniso_U_22
_atom_site_aniso_U_33
_atom_site_aniso_U_23
_atom_site_aniso_U_13
_atom_site_aniso_U_12
V1 0.0109(3) 0.0095(2) 0.0094(2) -0.00011(16) 0.00221(18) 0.00092(18)
F1 0.0245(9) 0.0202(8) 0.0135(8) -0.0020(6) -0.0015(6) 0.0140(7)
F2 0.0214(9) 0.0129(7) 0.0183(8) 0.0004(6) 0.0040(6) -0.0070(7)
F3 0.0133(8) 0.0169(8) 0.0198(8) -0.0062(6) 0.0048(6) -0.0052(7)
F4 0.0126(8) 0.0177(8) 0.0198(8) 0.0057(6) 0.0043(6) 0.0041(7)
F5 0.0131(8) 0.0129(7) 0.0103(7) 0.0002(6) 0.0023(6) 0.0004(6)
O1 0.0223(11) 0.0167(9) 0.0141(9) -0.0002(8) 0.0070(8) -0.0018(8)
N1 0.0096(11) 0.0097(10) 0.0149(11) -0.0033(9) 0.0001(9) 0.0003(9)
N2 0.0081(11) 0.0098(11) 0.0115(11) 0.0021(8) 0.0028(8) -0.0024(9)
N3 0.0144(12) 0.0094(10) 0.0123(11) 0.0025(8) 0.0031(9) -0.0019(9)
C1 0.0144(14) 0.0250(15) 0.0135(13) -0.0007(11) 0.0037(11) -0.0047(12)
C2 0.0152(15) 0.0128(13) 0.0158(13) 0.0018(11) -0.0022(11) -0.0006(12)
C3 0.0165(15) 0.0150(13) 0.0124(13) -0.0029(10) 0.0052(11) -0.0007(12)
C4 0.0129(14) 0.0128(13) 0.0154(13) 0.0012(10) 0.0038(11) 0.0003(11)
O2 0.0162(12) 0.0252(12) 0.0198(11) -0.0036(9) 0.0029(9) 0.0013(9)

loop_
_atom_type_symbol
_atom_type_description
_atom_type_scat_dispersion_real
_atom_type_scat_dispersion_imag
_atom_type_scat_source
V V 0.3005 0.5294 'International Tables Vol C Tables 4.2.6.8 and 6.1.1.4'
O O 0.0106 0.0060 'International Tables Vol C Tables 4.2.6.8 and 6.1.1.4'
F F 0.0171 0.0103 'International Tables Vol C Tables 4.2.6.8 and 6.1.1.4'
C C 0.0033 0.0016 'International Tables Vol C Tables 4.2.6.8 and 6.1.1.4'
N N 0.0061 0.0033 'International Tables Vol C Tables 4.2.6.8 and 6.1.1.4'
H H 0.0000 0.0000 'International Tables Vol C Tables 4.2.6.8 and 6.1.1.4'

loop_
_geom_angle_atom_site_label_1
_geom_angle_atom_site_label_2
_geom_angle_atom_site_label_3
_geom_angle
_geom_angle_site_symmetry_1
_geom_angle_site_symmetry_3
_geom_angle_publ_flag
O1 V1 F4 100.32(8) . . ?
O1 V1 F1 97.80(8) . . ?
F4 V1 F1 161.83(6) . . ?
O1 V1 F3 98.73(8) . . ?
F4 V1 F3 88.99(6) . . ?
F1 V1 F3 87.04(7) . . ?
O1 V1 F2 98.28(8) . . ?
F4 V1 F2 89.70(6) . . ?
F1 V1 F2 88.92(7) . . ?
F3 V1 F2 162.90(6) . . ?
O1 V1 F5 177.39(8) . . ?
F4 V1 F5 81.34(6) . . ?
F1 V1 F5 80.50(6) . . ?
F3 V1 F5 79.23(6) . . ?
F2 V1 F5 83.71(6) . . ?
C1 N1 H1A 109.5 . . ?
C1 N1 H1B 109.5 . . ?
H1A N1 H1B 109.5 . . ?
C1 N1 H1C 109.5 . . ?
H1A N1 H1C 109.5 . . ?
H1B N1 H1C 109.5 . . ?
C2 N2 C3 112.57(19) . . ?
C2 N2 H2A 109.1 . . ?
C3 N2 H2A 109.1 . . ?
C2 N2 H2B 109.1 . . ?
C3 N2 H2B 109.1 . . ?
H2A N2 H2B 107.8 . . ?
C4 N3 H3A 109.5 . . ?
C4 N3 H3B 109.5 . . ?
H3A N3 H3B 109.5 . . ?
C4 N3 H3C 109.5 . . ?
H3A N3 H3C 109.5 . . ?
H3B N3 H3C 109.5 . . ?
N1 C1 C2 112.6(2) . . ?
N1 C1 H1D 109.1 . . ?
C2 C1 H1D 109.1 . . ?
N1 C1 H1E 109.1 . . ?
C2 C1 H1E 109.1 . . ?
H1D C1 H1E 107.8 . . ?
N2 C2 C1 113.3(2) . . ?
N2 C2 H2C 108.9 . . ?
C1 C2 H2C 108.9 . . ?
N2 C2 H2D 108.9 . . ?
C1 C2 H2D 108.9 . . ?
H2C C2 H2D 107.7 . . ?
N2 C3 C4 114.7(2) . . ?
N2 C3 H3D 108.6 . . ?
C4 C3 H3D 108.6 . . ?
N2 C3 H3E 108.6 . . ?
C4 C3 H3E 108.6 . . ?
H3D C3 H3E 107.6 . . ?
N3 C4 C3 112.6(2) . . ?
N3 C4 H4A 109.1 . . ?
C3 C4 H4A 109.1 . . ?
N3 C4 H4B 109.1 . . ?
C3 C4 H4B 109.1 . . ?
H4A C4 H4B 107.8 . . ?
H1 O2 H2 100(3) . . ?

loop_
_geom_bond_atom_site_label_1
_geom_bond_atom_site_label_2
_geom_bond_distance
_geom_bond_site_symmetry_2
_geom_bond_publ_flag
V1 O1 1.6174(18) . ?
V1 F4 1.9269(14) . ?
V1 F1 1.9392(14) . ?
V1 F3 1.9407(14) . ?
V1 F2 1.9435(14) . ?
V1 F5 2.1233(14) . ?
N1 C1 1.494(3) . ?
N1 H1A 0.8900 . ?
N1 H1B 0.8900 . ?
N1 H1C 0.8900 . ?
N2 C2 1.498(3) . ?
N2 C3 1.502(3) . ?
N2 H2A 0.9000 . ?
N2 H2B 0.9000 . ?
N3 C4 1.489(3) . ?
N3 H3A 0.8900 . ?
N3 H3B 0.8900 . ?
N3 H3C 0.8900 . ?
C1 C2 1.509(3) . ?
C1 H1D 0.9700 . ?
C1 H1E 0.9700 . ?
C2 H2C 0.9700 . ?
C2 H2D 0.9700 . ?
C3 C4 1.505(3) . ?
C3 H3D 0.9700 . ?
C3 H3E 0.9700 . ?
C4 H4A 0.9700 . ?
C4 H4B 0.9700 . ?
O2 H1 0.85(3) . ?
O2 H2 0.73(3) . ?

loop_
_geom_hbond_atom_site_label_D
_geom_hbond_atom_site_label_H
_geom_hbond_atom_site_label_A
_geom_hbond_distance_DH
_geom_hbond_distance_HA
_geom_hbond_distance_DA
_geom_hbond_angle_DHA
_geom_hbond_site_symmetry_A
N1 H1C F5 0.89 1.81 2.676(2) 162.2 .
N2 H2B F5 0.90 1.95 2.815(2) 161.0 .
N2 H2B F4 0.90 2.35 2.939(2) 122.5 .
O2 H1 F2 0.86(3) 1.83(3) 2.680(2) 170(3) .
N1 H1A F2 0.89 1.91 2.778(3) 163.6 4_575
O2 H2 O1 0.72(4) 2.20(4) 2.922(3) 175(4) 4_575
N1 H1B F4 0.89 1.83 2.694(2) 164.8 3_575
N2 H2A F5 0.90 2.06 2.803(2) 140.2 3_675
N2 H2A F3 0.90 2.24 2.956(2) 137.1 3_675
N3 H3A F3 0.89 1.78 2.655(2) 164.4 4_585
N3 H3C F1 0.89 2.01 2.816(3) 149.5 2_655
